data_2215990
loop_
_publ_author_name
'Xiaojing Zhang'
'Dianxiang Zhou'
'Shujiang Tu'
'Qingqing Shao'
'Chunmei Li'

_publ_section_title
12-(4-Methoxyphenyl)-9,10-dihydrobenzo[<i>b</i>][4,7]phenanthrolin-11(7<i>H</i>,8<i>H</i>,12<i>H</i>)-one
_journal_coeditor_code HK2333
_journal_issue 11
_journal_name_full 'Acta Crystallographica Section E'
_journal_page_first o4245
_journal_page_last o4245
_journal_paper_doi 10.1107/S1600536807048246
_journal_volume 63
_journal_year 2007
_chemical_formula_iupac 'C23 H20 N2 O2'
_chemical_formula_moiety 'C23 H20 N2 O2'
_chemical_formula_sum 'C23 H20 N2 O2'
_chemical_formula_weight 356.41
_chemical_melting_point_gt 573
_chemical_name_systematic
;
12-(4-Methoxyphenyl)-9,10-dihydrobenzo[b][4,7]phenanthrolin-11(7H,8H,12H)-one
;
_space_group_IT_number 15
_symmetry_cell_setting monoclinic
_symmetry_space_group_name_Hall '-C 2yc'
_symmetry_space_group_name_H-M 'C 1 2/c 1'
_atom_sites_solution_hydrogens geom
_atom_sites_solution_primary direct
_atom_sites_solution_secondary difmap
_cell_angle_alpha 90.00
_cell_angle_beta 107.922(2)
_cell_angle_gamma 90.00
_cell_formula_units_Z 8
_cell_length_a 25.072(3)
_cell_length_b 7.3183(16)
_cell_length_c 23.335(2)
_cell_measurement_reflns_used 1054
_cell_measurement_temperature 298(2)
_cell_measurement_theta_max 25.026
_cell_measurement_theta_min 3.123
_cell_volume 4073.8(11)
_computing_cell_refinement 'SAINT (Bruker, 1999)'
_computing_data_collection 'SMART (Bruker, 1998)'
_computing_data_reduction 'SAINT (Bruker, 1999)'
_computing_molecular_graphics 'SHELXTL (Bruker, 1999)'
_computing_publication_material 'SHELXTL (Bruker, 1999)'
_computing_structure_refinement 'SHELXL97 (Sheldrick, 1997)'
_computing_structure_solution 'SHELXS97 (Sheldrick, 1997)'
_diffrn_ambient_temperature 298(2)
_diffrn_measured_fraction_theta_full 0.991
_diffrn_measured_fraction_theta_max 0.991
_diffrn_measurement_device_type 'Bruker CCD area-detector'
_diffrn_measurement_method '\f and \w'
_diffrn_radiation_monochromator graphite
_diffrn_radiation_source 'fine-focus sealed tube'
_diffrn_radiation_type MoK\a
_diffrn_radiation_wavelength 0.71073
_diffrn_reflns_av_R_equivalents 0.0905
_diffrn_reflns_av_sigmaI/netI 0.1044
_diffrn_reflns_limit_h_max 29
_diffrn_reflns_limit_h_min -27
_diffrn_reflns_limit_k_max 8
_diffrn_reflns_limit_k_min -6
_diffrn_reflns_limit_l_max 27
_diffrn_reflns_limit_l_min -27
_diffrn_reflns_number 9763
_diffrn_reflns_theta_full 25.01
_diffrn_reflns_theta_max 25.01
_diffrn_reflns_theta_min 1.71
_exptl_absorpt_coefficient_mu 0.075
_exptl_absorpt_correction_T_max 0.9874
_exptl_absorpt_correction_T_min 0.9815
_exptl_absorpt_correction_type multi-scan
_exptl_absorpt_process_details '(SADABS; Sheldrick, 1996)'
_exptl_crystal_colour yellow
_exptl_crystal_density_diffrn 1.162
_exptl_crystal_density_method 'not measured'
_exptl_crystal_description block
_exptl_crystal_F_000 1504
_exptl_crystal_size_max 0.25
_exptl_crystal_size_mid 0.22
_exptl_crystal_size_min 0.17
_refine_diff_density_max 0.184
_refine_diff_density_min -0.163
_refine_ls_extinction_method none
_refine_ls_goodness_of_fit_ref 0.896
_refine_ls_hydrogen_treatment constr
_refine_ls_matrix_type full
_refine_ls_number_parameters 244
_refine_ls_number_reflns 3561
_refine_ls_number_restraints 6
_refine_ls_restrained_S_all 0.905
_refine_ls_R_factor_all 0.1740
_refine_ls_R_factor_gt 0.0743
_refine_ls_shift/su_max 0.000
_refine_ls_shift/su_mean 0.000
_refine_ls_structure_factor_coef Fsqd
_refine_ls_weighting_details 'calc w=1/[\s^2^(Fo^2^)+(0.0682P)^2^] where P=(Fo^2^+2Fc^2^)/3'
_refine_ls_weighting_scheme calc
_refine_ls_wR_factor_gt 0.1460
_refine_ls_wR_factor_ref 0.1792
_reflns_number_gt 1506
_reflns_number_total 3561
_reflns_threshold_expression I>2\s(I)
_cod_data_source_file hk2333.cif
_cod_data_source_block I
_cod_depositor_comments
;
The following automatic conversions were performed:

'_chemical_melting_point' tag was changed to
'_chemical_melting_point_gt' since the value was specified 'more
than' ('>') a certain temperature. The value '> 573' was changed to
'573' - it should be numeric and without a unit designator.

Automatic conversion script
Id: cif_fix_values 1646 2011-03-28 12:23:43Z adriana 

The following automatic conversions were performed:

'_chemical_melting_point' tag was changed to
'_chemical_melting_point_gt' since the value was specified 'more
than' ('>') a certain temperature. The value '> 573' was changed to
'573' - it should be numeric and without a unit designator.

Automatic conversion script
Id: cif_fix_values 1715 2011-07-08 13:25:40Z adriana 
;
_cod_original_cell_volume 4073.9(11)
_cod_original_sg_symbol_H-M 'C 2/c'
_cod_database_code 2215990
_cod_database_fobs_code 2215990

loop_
_symmetry_equiv_pos_as_xyz
'x, y, z'
'-x, y, -z+1/2'
'x+1/2, y+1/2, z'
'-x+1/2, y+1/2, -z+1/2'
'-x, -y, -z'
'x, -y, z-1/2'
'-x+1/2, -y+1/2, -z'
'x+1/2, -y+1/2, z-1/2'

loop_
_atom_site_type_symbol
_atom_site_label
_atom_site_fract_x
_atom_site_fract_y
_atom_site_fract_z
_atom_site_U_iso_or_equiv
_atom_site_adp_type
_atom_site_calc_flag
_atom_site_refinement_flags
_atom_site_occupancy
N N1 0.25058(12) 0.2112(4) 0.12759(13) 0.0527(8) Uani d . 1
H H1 0.2592 0.1025 0.1196 0.063 Uiso calc R 1
N N2 0.12094(15) 0.2715(6) 0.27923(16) 0.0776(11) Uani d . 1
O O1 0.26478(10) 0.8398(4) 0.09987(12) 0.0660(8) Uani d . 1
O O2 0.00632(15) 0.7318(7) -0.06119(19) 0.1331(16) Uani d . 1
C C1 0.27071(14) 0.3551(5) 0.10386(16) 0.0473(9) Uani d . 1
C C2 0.31553(15) 0.3166(6) 0.07644(17) 0.0587(11) Uani d . 1
H H2A 0.3072 0.2023 0.0544 0.070 Uiso calc R 1
H H2B 0.3508 0.3016 0.1083 0.070 Uiso calc R 1
C C3 0.32208(18) 0.4638(6) 0.0345(2) 0.0752(13) Uani d . 1
H H3A 0.2910 0.4590 -0.0025 0.090 Uiso calc R 1
H H3B 0.3564 0.4443 0.0245 0.090 Uiso calc R 1
C C4 0.32379(16) 0.6511(5) 0.06386(18) 0.0629(11) Uani d . 1
H H4A 0.3596 0.6649 0.0949 0.076 Uiso calc R 1
H H4B 0.3216 0.7445 0.0337 0.076 Uiso calc R 1
C C5 0.27826(15) 0.6826(6) 0.09107(16) 0.0519(10) Uani d . 1
C C6 0.25135(14) 0.5270(5) 0.10778(15) 0.0458(9) Uani d . 1
C C7 0.20182(14) 0.5607(5) 0.13040(15) 0.0489(10) Uani d . 1
H H7 0.2102 0.6688 0.1564 0.059 Uiso calc R 1
C C8 0.19323(14) 0.4004(5) 0.16820(15) 0.0456(9) Uani d . 1
C C9 0.16183(14) 0.4200(5) 0.20860(15) 0.0484(10) Uani d . 1
C C10 0.15200(16) 0.2680(6) 0.24086(17) 0.0579(11) Uani d . 1
C C11 0.17668(16) 0.0988(6) 0.23468(17) 0.0614(11) Uani d . 1
H H11 0.1712 -0.0021 0.2564 0.074 Uiso calc R 1
C C12 0.20816(15) 0.0827(6) 0.19748(17) 0.0558(10) Uani d . 1
H H12 0.2243 -0.0294 0.1940 0.067 Uiso calc R 1
C C13 0.21689(14) 0.2323(5) 0.16396(15) 0.0458(9) Uani d . 1
C C14 0.13782(15) 0.5875(6) 0.21876(17) 0.0631(11) Uani d . 1
H H14 0.1423 0.6927 0.1983 0.076 Uiso calc R 1
C C15 0.10836(18) 0.5925(7) 0.2585(2) 0.0820(14) Uani d . 1
H H15 0.0934 0.7023 0.2666 0.098 Uiso calc R 1
C C16 0.1004(2) 0.4308(9) 0.2875(2) 0.0910(16) Uani d . 1
H H16 0.0793 0.4372 0.3141 0.109 Uiso calc R 1
C C17 0.14855(15) 0.6003(6) 0.07851(17) 0.0549(10) Uani d . 1
C C18 0.12516(18) 0.4690(7) 0.03605(18) 0.0704(13) Uani d . 1
H H18 0.1413 0.3534 0.0398 0.084 Uiso calc R 1
C C19 0.07762(19) 0.5063(9) -0.0126(2) 0.0852(15) Uani d . 1
H H19 0.0624 0.4180 -0.0417 0.102 Uiso calc R 1
C C20 0.05397(19) 0.6772(10) -0.0163(2) 0.0864(18) Uani d . 1
C C21 0.07634(19) 0.8092(8) 0.0256(2) 0.0856(16) Uani d . 1
H H21 0.0597 0.9239 0.0223 0.103 Uiso calc R 1
C C22 0.12300(17) 0.7715(6) 0.07178(19) 0.0683(12) Uani d . 1
H H22 0.1385 0.8624 0.0998 0.082 Uiso calc R 1
C C23 -0.0179(3) 0.6087(10) -0.1060(3) 0.142(2) Uani d U 1
H H23A 0.0081 0.5787 -0.1274 0.213 Uiso calc R 1
H H23B -0.0511 0.6614 -0.1335 0.213 Uiso calc R 1
H H23C -0.0277 0.4998 -0.0887 0.213 Uiso calc R 1

loop_
_atom_site_aniso_label
_atom_site_aniso_U_11
_atom_site_aniso_U_22
_atom_site_aniso_U_33
_atom_site_aniso_U_12
_atom_site_aniso_U_13
_atom_site_aniso_U_23
N1 0.070(2) 0.030(2) 0.062(2) 0.0002(15) 0.0266(18) 0.0000(16)
N2 0.093(3) 0.077(3) 0.073(2) 0.007(2) 0.040(2) 0.000(2)
O1 0.0811(19) 0.0320(18) 0.089(2) 0.0003(14) 0.0326(16) -0.0026(16)
O2 0.078(3) 0.183(5) 0.118(3) -0.016(2) 0.000(2) 0.036(3)
C1 0.048(2) 0.040(3) 0.053(2) -0.0018(19) 0.0146(19) -0.003(2)
C2 0.067(3) 0.045(3) 0.072(3) -0.0010(19) 0.033(2) -0.009(2)
C3 0.097(3) 0.056(3) 0.092(3) -0.005(2) 0.057(3) -0.004(3)
C4 0.080(3) 0.045(3) 0.072(3) -0.008(2) 0.034(2) -0.001(2)
C5 0.063(3) 0.039(3) 0.058(2) 0.002(2) 0.024(2) 0.000(2)
C6 0.056(2) 0.034(2) 0.053(2) -0.0009(18) 0.0246(19) -0.0066(19)
C7 0.055(2) 0.038(2) 0.053(2) -0.0003(18) 0.0152(19) -0.0037(19)
C8 0.044(2) 0.045(2) 0.047(2) -0.0066(18) 0.0126(18) -0.006(2)
C9 0.057(2) 0.045(3) 0.044(2) -0.0070(19) 0.0175(19) -0.003(2)
C10 0.061(3) 0.069(3) 0.046(2) -0.003(2) 0.020(2) -0.003(2)
C11 0.073(3) 0.053(3) 0.058(2) -0.011(2) 0.019(2) 0.009(2)
C12 0.064(3) 0.046(3) 0.059(2) -0.0018(19) 0.021(2) 0.000(2)
C13 0.050(2) 0.044(3) 0.048(2) -0.0054(18) 0.0223(19) -0.002(2)
C14 0.067(3) 0.061(3) 0.068(3) 0.002(2) 0.030(2) -0.007(2)
C15 0.098(4) 0.070(4) 0.092(3) 0.010(3) 0.049(3) -0.008(3)
C16 0.095(4) 0.107(5) 0.086(4) -0.010(3) 0.050(3) -0.008(4)
C17 0.051(2) 0.057(3) 0.060(2) 0.001(2) 0.023(2) 0.003(2)
C18 0.070(3) 0.074(3) 0.065(3) -0.003(2) 0.017(2) -0.005(3)
C19 0.059(3) 0.120(5) 0.069(3) -0.017(3) 0.009(3) 0.003(3)
C20 0.037(3) 0.138(6) 0.073(3) 0.000(3) 0.000(2) 0.037(4)
C21 0.050(3) 0.093(4) 0.109(4) 0.008(3) 0.017(3) 0.035(4)
C22 0.049(3) 0.071(4) 0.082(3) 0.009(2) 0.016(2) 0.011(3)
C23 0.128(5) 0.202(7) 0.090(4) -0.034(4) 0.026(4) 0.005(4)

loop_
_atom_type_symbol
_atom_type_description
_atom_type_scat_dispersion_real
_atom_type_scat_dispersion_imag
_atom_type_scat_source
C C 0.0033 0.0016 'International Tables Vol C Tables 4.2.6.8 and 6.1.1.4'
H H 0.0000 0.0000 'International Tables Vol C Tables 4.2.6.8 and 6.1.1.4'
N N 0.0061 0.0033 'International Tables Vol C Tables 4.2.6.8 and 6.1.1.4'
O O 0.0106 0.0060 'International Tables Vol C Tables 4.2.6.8 and 6.1.1.4'

loop_
_geom_angle_atom_site_label_1
_geom_angle_atom_site_label_2
_geom_angle_atom_site_label_3
_geom_angle
C1 N1 C13 122.7(3)
C1 N1 H1 118.7
C13 N1 H1 118.7
C16 N2 C10 116.5(4)
C23 O2 C20 117.7(6)
N1 C1 C6 120.3(3)
N1 C1 C2 117.1(3)
C6 C1 C2 122.6(4)
C1 C2 C3 113.3(3)
C1 C2 H2A 108.9
C3 C2 H2A 108.9
C1 C2 H2B 108.9
C3 C2 H2B 108.9
H2A C2 H2B 107.7
C2 C3 C4 110.3(3)
C2 C3 H3A 109.6
C4 C3 H3A 109.6
C2 C3 H3B 109.6
C4 C3 H3B 109.6
H3A C3 H3B 108.1
C5 C4 C3 114.3(3)
C5 C4 H4A 108.7
C3 C4 H4A 108.7
C5 C4 H4B 108.7
C3 C4 H4B 108.7
H4A C4 H4B 107.6
O1 C5 C6 121.2(3)
O1 C5 C4 120.1(4)
C6 C5 C4 118.7(4)
C1 C6 C5 120.5(3)
C1 C6 C7 121.5(3)
C5 C6 C7 118.1(3)
C6 C7 C8 110.8(3)
C6 C7 C17 111.4(3)
C8 C7 C17 111.1(3)
C6 C7 H7 107.8
C8 C7 H7 107.8
C17 C7 H7 107.8
C13 C8 C9 118.6(4)
C13 C8 C7 120.2(3)
C9 C8 C7 121.2(3)
C10 C9 C8 120.3(4)
C10 C9 C14 116.2(4)
C8 C9 C14 123.6(4)
N2 C10 C11 116.3(4)
N2 C10 C9 124.7(4)
C11 C10 C9 119.0(4)
C12 C11 C10 120.4(4)
C12 C11 H11 119.8
C10 C11 H11 119.8
C11 C12 C13 121.0(4)
C11 C12 H12 119.5
C13 C12 H12 119.5
C8 C13 N1 120.1(3)
C8 C13 C12 120.7(4)
N1 C13 C12 119.1(4)
C15 C14 C9 119.2(4)
C15 C14 H14 120.4
C9 C14 H14 120.4
C14 C15 C16 119.7(5)
C14 C15 H15 120.2
C16 C15 H15 120.2
N2 C16 C15 123.7(5)
N2 C16 H16 118.1
C15 C16 H16 118.1
C18 C17 C22 117.9(4)
C18 C17 C7 120.8(4)
C22 C17 C7 121.3(4)
C17 C18 C19 121.1(5)
C17 C18 H18 119.4
C19 C18 H18 119.4
C20 C19 C18 118.2(5)
C20 C19 H19 120.9
C18 C19 H19 120.9
C19 C20 C21 121.6(5)
C19 C20 O2 124.4(6)
C21 C20 O2 114.0(6)
C22 C21 C20 119.3(5)
C22 C21 H21 120.3
C20 C21 H21 120.3
C21 C22 C17 121.8(4)
C21 C22 H22 119.1
C17 C22 H22 119.1
O2 C23 H23A 109.5
O2 C23 H23B 109.5
H23A C23 H23B 109.5
O2 C23 H23C 109.5
H23A C23 H23C 109.5
H23B C23 H23C 109.5

loop_
_geom_bond_atom_site_label_1
_geom_bond_atom_site_label_2
_geom_bond_distance
N1 C1 1.357(4)
N1 C13 1.378(4)
N1 H1 0.8600
N2 C16 1.313(6)
N2 C10 1.356(5)
O1 C5 1.234(4)
O2 C23 1.373(6)
O2 C20 1.384(5)
C1 C6 1.362(5)
C1 C2 1.481(5)
C2 C3 1.497(5)
C2 H2A 0.9700
C2 H2B 0.9700
C3 C4 1.527(5)
C3 H3A 0.9700
C3 H3B 0.9700
C4 C5 1.485(5)
C4 H4A 0.9700
C4 H4B 0.9700
C5 C6 1.437(5)
C6 C7 1.512(5)
C7 C8 1.522(5)
C7 C17 1.529(5)
C7 H7 0.9800
C8 C13 1.383(5)
C8 C9 1.409(5)
C9 C10 1.407(5)
C9 C14 1.418(5)
C10 C11 1.411(5)
C11 C12 1.346(5)
C11 H11 0.9300
C12 C13 1.402(5)
C12 H12 0.9300
C14 C15 1.352(5)
C14 H14 0.9300
C15 C16 1.409(6)
C15 H15 0.9300
C16 H16 0.9300
C17 C18 1.375(5)
C17 C22 1.394(5)
C18 C19 1.397(6)
C18 H18 0.9300
C19 C20 1.375(7)
C19 H19 0.9300
C20 C21 1.365(7)
C21 C22 1.353(5)
C21 H21 0.9300
C22 H22 0.9300
C23 H23A 0.9600
C23 H23B 0.9600
C23 H23C 0.9600

loop_
_geom_hbond_atom_site_label_D
_geom_hbond_atom_site_label_H
_geom_hbond_atom_site_label_A
_geom_hbond_site_symmetry_A
_geom_hbond_distance_DH
_geom_hbond_distance_HA
_geom_hbond_distance_DA
_geom_hbond_angle_DHA
N1 H1 O1 1_545 0.86 1.99 2.842(4) 169.6

loop_
_geom_torsion_atom_site_label_1
_geom_torsion_atom_site_label_2
_geom_torsion_atom_site_label_3
_geom_torsion_atom_site_label_4
_geom_torsion
C13 N1 C1 C6 -10.0(5)
C13 N1 C1 C2 167.6(3)
N1 C1 C2 C3 161.1(3)
C6 C1 C2 C3 -21.4(5)
C1 C2 C3 C4 47.6(4)
C2 C3 C4 C5 -48.7(5)
C3 C4 C5 O1 -158.6(4)
C3 C4 C5 C6 22.6(5)
N1 C1 C6 C5 170.5(3)
C2 C1 C6 C5 -6.9(5)
N1 C1 C6 C7 -8.6(5)
C2 C1 C6 C7 174.0(3)
O1 C5 C6 C1 -172.8(3)
C4 C5 C6 C1 6.0(5)
O1 C5 C6 C7 6.4(5)
C4 C5 C6 C7 -174.8(3)
C1 C6 C7 C8 21.6(4)
C5 C6 C7 C8 -157.6(3)
C1 C6 C7 C17 -102.7(4)
C5 C6 C7 C17 78.2(4)
C6 C7 C8 C13 -18.6(4)
C17 C7 C8 C13 105.9(4)
C6 C7 C8 C9 160.6(3)
C17 C7 C8 C9 -74.9(4)
C13 C8 C9 C10 -4.0(5)
C7 C8 C9 C10 176.8(3)
C13 C8 C9 C14 177.0(3)
C7 C8 C9 C14 -2.2(5)
C16 N2 C10 C11 176.5(4)
C16 N2 C10 C9 -2.1(6)
C8 C9 C10 N2 -177.8(3)
C14 C9 C10 N2 1.2(5)
C8 C9 C10 C11 3.6(5)
C14 C9 C10 C11 -177.4(3)
N2 C10 C11 C12 179.9(3)
C9 C10 C11 C12 -1.4(5)
C10 C11 C12 C13 -0.3(5)
C9 C8 C13 N1 -176.2(3)
C7 C8 C13 N1 3.1(5)
C9 C8 C13 C12 2.3(5)
C7 C8 C13 C12 -178.5(3)
C1 N1 C13 C8 12.8(5)
C1 N1 C13 C12 -165.7(3)
C11 C12 C13 C8 -0.2(5)
C11 C12 C13 N1 178.3(3)
C10 C9 C14 C15 1.0(5)
C8 C9 C14 C15 -180.0(3)
C9 C14 C15 C16 -2.1(6)
C10 N2 C16 C15 0.9(7)
C14 C15 C16 N2 1.2(7)
C6 C7 C17 C18 64.9(4)
C8 C7 C17 C18 -59.2(4)
C6 C7 C17 C22 -113.4(4)
C8 C7 C17 C22 122.5(4)
C22 C17 C18 C19 0.6(6)
C7 C17 C18 C19 -177.8(3)
C17 C18 C19 C20 -1.4(6)
C18 C19 C20 C21 1.1(7)
C18 C19 C20 O2 -178.7(4)
C23 O2 C20 C19 -2.0(7)
C23 O2 C20 C21 178.2(4)
C19 C20 C21 C22 0.1(7)
O2 C20 C21 C22 179.9(4)
C20 C21 C22 C17 -1.0(6)
C18 C17 C22 C21 0.6(6)
C7 C17 C22 C21 179.0(3)

loop_
_cod_related_entry_id
_cod_related_entry_database
_cod_related_entry_code
1 ChemSpider 3266950
